data_7212458
loop_
_publ_author_name
'Chen, Shui-Sheng'
'Bai, Zheng-Shuai'
'Fan, Jian'
'Lv, Gao-Chao'
'Su, Zhi'
'Chen, Man-Sheng'
'Sun, Wei-Yin'

_publ_section_title
;
 Synthesis and characterization of metal complexes with a mixed
 4-imidazole-containing ligand and a variety of multi-carboxylic acids
;
_journal_issue 10
_journal_name_full CrystEngComm
_journal_page_first 3091
_journal_paper_doi 10.1039/c000373e
_journal_volume 12
_journal_year 2010
_chemical_formula_moiety 'C48 H42 Mn3 N8 O14'
_chemical_formula_sum 'C48 H42 Mn3 N8 O14'
_chemical_formula_weight 1119.72
_chemical_name_systematic
;
?
;
_space_group_IT_number 2
_symmetry_cell_setting triclinic
_symmetry_space_group_name_Hall '-P 1'
_symmetry_space_group_name_H-M 'P -1'
_atom_sites_solution_hydrogens geom
_atom_sites_solution_primary direct
_atom_sites_solution_secondary difmap
_audit_creation_method SHELXL-97
_cell_angle_alpha 98.955(3)
_cell_angle_beta 93.424(3)
_cell_angle_gamma 104.368(2)
_cell_formula_units_Z 1
_cell_length_a 9.2547(12)
_cell_length_b 10.1947(14)
_cell_length_c 12.9233(17)
_cell_measurement_reflns_used 2005
_cell_measurement_temperature 293(2)
_cell_measurement_theta_max 26.06
_cell_measurement_theta_min 2.40
_cell_volume 1160.6(3)
_computing_cell_refinement 'Bruker SMART'
_computing_data_collection 'Bruker SMART'
_computing_data_reduction 'Bruker SAINT'
_computing_molecular_graphics 'Bruker SHELXTL'
_computing_publication_material 'Bruker SHELXTL'
_computing_structure_refinement 'SHELXL-97 (Sheldrick, 1997)'
_computing_structure_solution 'SHELXS-97 (Sheldrick, 1990)'
_diffrn_ambient_temperature 293(2)
_diffrn_measured_fraction_theta_full 0.982
_diffrn_measured_fraction_theta_max 0.893
_diffrn_measurement_device_type 'Bruker Smart Apex CCD'
_diffrn_measurement_method 'phi and omega scans'
_diffrn_radiation_monochromator graphite
_diffrn_radiation_source 'fine-focus sealed tube'
_diffrn_radiation_type MoK\a
_diffrn_radiation_wavelength 0.71073
_diffrn_reflns_av_R_equivalents 0.0686
_diffrn_reflns_av_sigmaI/netI 0.0818
_diffrn_reflns_limit_h_max 12
_diffrn_reflns_limit_h_min -12
_diffrn_reflns_limit_k_max 13
_diffrn_reflns_limit_k_min -12
_diffrn_reflns_limit_l_max 16
_diffrn_reflns_limit_l_min -13
_diffrn_reflns_number 7029
_diffrn_reflns_theta_full 25.00
_diffrn_reflns_theta_max 28.32
_diffrn_reflns_theta_min 2.28
_exptl_absorpt_coefficient_mu 0.883
_exptl_absorpt_correction_T_max 0.9091
_exptl_absorpt_correction_T_min 0.8716
_exptl_absorpt_correction_type multi-scan
_exptl_absorpt_process_details 'SADABS; Bruker, 2000'
_exptl_crystal_colour brown
_exptl_crystal_density_diffrn 1.602
_exptl_crystal_density_method 'not measured'
_exptl_crystal_description block
_exptl_crystal_F_000 573
_exptl_crystal_size_max 0.16
_exptl_crystal_size_mid 0.15
_exptl_crystal_size_min 0.11
_refine_diff_density_max 0.384
_refine_diff_density_min -0.335
_refine_diff_density_rms 0.085
_refine_ls_extinction_method none
_refine_ls_goodness_of_fit_ref 0.992
_refine_ls_hydrogen_treatment mixed
_refine_ls_matrix_type full
_refine_ls_number_parameters 339
_refine_ls_number_reflns 5163
_refine_ls_number_restraints 0
_refine_ls_restrained_S_all 0.992
_refine_ls_R_factor_all 0.0671
_refine_ls_R_factor_gt 0.0453
_refine_ls_shift/su_max 0.000
_refine_ls_shift/su_mean 0.000
_refine_ls_structure_factor_coef Fsqd
_refine_ls_weighting_details 'calc w=1/[\s^2^(Fo^2^)+(0.0466P)^2^+0.0000P] where P=(Fo^2^+2Fc^2^)/3'
_refine_ls_weighting_scheme calc
_refine_ls_wR_factor_gt 0.0965
_refine_ls_wR_factor_ref 0.1166
_reflns_number_gt 3500
_reflns_number_total 5163
_reflns_threshold_expression >2sigma(I)
_cod_data_source_file c000373e.txt
_cod_data_source_block 6
_cod_depositor_comments
;
The following automatic conversions were performed:

'_symmetry_cell_setting' value 'Triclinic' changed to 'triclinic'
according to /home/saulius/struct/CIF-dictionaries/cif_core.dic
dictionary named 'cif_core.dic' version 2.4.2 from 2011-04-26.

Automatic conversion script
Id: cif_fix_values 1891 2012-01-12 08:04:46Z andrius 
;
_cod_original_sg_symbol_Hall '-p 1'
_cod_original_sg_symbol_H-M P-1
_cod_database_code 7212458

loop_
_symmetry_equiv_pos_as_xyz
'x, y, z'
'-x, -y, -z'

loop_
_atom_site_label
_atom_site_type_symbol
_atom_site_fract_x
_atom_site_fract_y
_atom_site_fract_z
_atom_site_U_iso_or_equiv
_atom_site_adp_type
_atom_site_occupancy
_atom_site_symmetry_multiplicity
_atom_site_calc_flag
_atom_site_refinement_flags
Mn1 Mn 0.0000 0.0000 0.5000 0.02433(16) Uani 1 2 d S
Mn2 Mn 0.74458(5) 1.05465(5) 0.27358(4) 0.02998(15) Uani 1 1 d .
C1 C -0.1252(3) 0.4175(3) 0.8176(2) 0.0280(7) Uani 1 1 d .
C2 C 0.0006(3) 0.5275(3) 0.8321(2) 0.0367(8) Uani 1 1 d .
H2A H 0.0801 0.5207 0.7926 0.044 Uiso 1 1 calc R
C3 C 0.0126(4) 0.6457(3) 0.9020(3) 0.0395(8) Uani 1 1 d .
H3A H 0.0976 0.7188 0.9075 0.047 Uiso 1 1 calc R
C4 C -0.1031(3) 0.6571(3) 0.9657(2) 0.0298(7) Uani 1 1 d .
C5 C -0.2291(4) 0.5471(3) 0.9508(2) 0.0362(8) Uani 1 1 d .
H5A H -0.3084 0.5535 0.9905 0.043 Uiso 1 1 calc R
C6 C -0.2419(4) 0.4294(3) 0.8802(2) 0.0363(8) Uani 1 1 d .
H6A H -0.3279 0.3571 0.8735 0.044 Uiso 1 1 calc R
C7 C -0.0325(3) 0.2488(3) 0.6847(2) 0.0326(7) Uani 1 1 d .
H7A H 0.0682 0.2958 0.6898 0.039 Uiso 1 1 calc R
C8 C -0.2370(3) 0.0952(3) 0.6398(2) 0.0366(8) Uani 1 1 d .
H8A H -0.3084 0.0152 0.6083 0.044 Uiso 1 1 calc R
C9 C -0.1356(3) 0.2943(3) 0.7398(2) 0.0300(7) Uani 1 1 d .
C10 C -0.2014(4) 0.8277(3) 1.0925(2) 0.0371(8) Uani 1 1 d .
H10A H -0.3031 0.7827 1.0830 0.044 Uiso 1 1 calc R
C11 C 0.0042(4) 0.9770(3) 1.1485(2) 0.0366(8) Uani 1 1 d .
H11A H 0.0748 1.0548 1.1846 0.044 Uiso 1 1 calc R
C12 C -0.0941(3) 0.7811(3) 1.0422(2) 0.0325(7) Uani 1 1 d .
C13 C 0.2611(3) 0.4454(3) 0.3817(2) 0.0257(6) Uani 1 1 d .
C14 C 0.3611(3) 0.5704(3) 0.4244(2) 0.0291(7) Uani 1 1 d .
H14A H 0.3328 0.6293 0.4772 0.035 Uiso 1 1 calc R
C15 C 0.5002(3) 0.6095(3) 0.3910(2) 0.0316(7) Uani 1 1 d .
C16 C 0.5404(3) 0.5206(3) 0.3116(2) 0.0343(8) Uani 1 1 d .
H16A H 0.6339 0.5463 0.2870 0.041 Uiso 1 1 calc R
C17 C 0.4427(3) 0.3941(3) 0.2687(2) 0.0301(7) Uani 1 1 d .
C18 C 0.3038(3) 0.3592(3) 0.3053(2) 0.0309(7) Uani 1 1 d .
H18A H 0.2376 0.2747 0.2771 0.037 Uiso 1 1 calc R
C19 C 0.1066(3) 0.4123(3) 0.4227(3) 0.0329(7) Uani 1 1 d .
H19A H 0.1197 0.4345 0.4991 0.039 Uiso 1 1 calc R
H19B H 0.0491 0.4708 0.3976 0.039 Uiso 1 1 calc R
C20 C 0.0171(3) 0.2633(3) 0.3898(3) 0.0302(7) Uani 1 1 d .
C21 C 0.6102(4) 0.7430(3) 0.4422(2) 0.0404(8) Uani 1 1 d .
H21A H 0.7000 0.7220 0.4697 0.048 Uiso 1 1 calc R
H21B H 0.5669 0.7834 0.5016 0.048 Uiso 1 1 calc R
C22 C 0.6558(3) 0.8498(3) 0.3728(2) 0.0273(7) Uani 1 1 d .
C23 C 0.4873(4) 0.2962(3) 0.1836(3) 0.0404(8) Uani 1 1 d .
H23A H 0.3989 0.2474 0.1357 0.048 Uiso 1 1 calc R
H23B H 0.5581 0.3495 0.1438 0.048 Uiso 1 1 calc R
C24 C 0.5567(3) 0.1918(3) 0.2237(3) 0.0349(7) Uani 1 1 d .
N1 N -0.0957(3) 0.1242(3) 0.6201(2) 0.0350(6) Uani 1 1 d .
N2 N -0.2660(3) 0.1925(3) 0.7095(2) 0.0360(6) Uani 1 1 d .
H2B H -0.3517 0.1920 0.7320 0.043 Uiso 1 1 calc R
N3 N -0.1391(3) 0.9499(3) 1.1593(2) 0.0382(7) Uani 1 1 d .
N4 N 0.0369(3) 0.8799(3) 1.0799(2) 0.0373(7) Uani 1 1 d .
H4A H 0.1247 0.8789 1.0621 0.045 Uiso 1 1 calc R
O1 O 0.0646(2) 0.1746(2) 0.42544(19) 0.0449(6) Uani 1 1 d .
O1W O 0.6578(3) 0.1079(3) 0.9471(3) 0.0601(8) Uani 1 1 d .
O2 O -0.0989(3) 0.2396(2) 0.3286(2) 0.0560(7) Uani 1 1 d .
O3 O 0.7756(2) 0.94432(19) 0.40347(16) 0.0312(5) Uani 1 1 d .
O4 O 0.5783(2) 0.8512(2) 0.29203(17) 0.0338(5) Uani 1 1 d .
O5 O 0.5655(3) 0.1790(2) 0.31670(18) 0.0481(6) Uani 1 1 d .
O6 O 0.6083(2) 0.1163(2) 0.15611(17) 0.0428(6) Uani 1 1 d .
H1WA H 0.642(3) 0.109(3) 1.019(3) 0.037(9) Uiso 1 1 d .
H1WB H 0.609(5) 0.053(4) 0.907(3) 0.057(15) Uiso 1 1 d .

loop_
_atom_site_aniso_label
_atom_site_aniso_U_11
_atom_site_aniso_U_22
_atom_site_aniso_U_33
_atom_site_aniso_U_23
_atom_site_aniso_U_13
_atom_site_aniso_U_12
Mn1 0.0213(3) 0.0198(3) 0.0288(4) 0.0008(3) 0.0010(3) 0.0022(3)
Mn2 0.0301(3) 0.0260(3) 0.0321(3) 0.0031(2) 0.0007(2) 0.0059(2)
C1 0.0322(17) 0.0300(16) 0.0223(16) 0.0028(13) 0.0009(13) 0.0103(14)
C2 0.0293(17) 0.0418(19) 0.0348(19) -0.0055(15) 0.0071(14) 0.0082(15)
C3 0.0341(18) 0.0329(18) 0.043(2) -0.0063(15) -0.0011(16) 0.0025(15)
C4 0.0354(17) 0.0304(17) 0.0232(16) -0.0002(13) 0.0029(14) 0.0109(14)
C5 0.0394(19) 0.0366(18) 0.0341(19) 0.0012(15) 0.0117(15) 0.0138(15)
C6 0.0341(18) 0.0316(18) 0.040(2) 0.0021(15) 0.0036(15) 0.0045(14)
C7 0.0276(16) 0.0319(17) 0.0336(18) -0.0029(14) 0.0015(14) 0.0045(14)
C8 0.0316(17) 0.0355(18) 0.0351(19) -0.0084(14) 0.0036(15) 0.0032(14)
C9 0.0280(16) 0.0281(16) 0.0324(18) 0.0027(13) -0.0029(14) 0.0077(13)
C10 0.0340(18) 0.0406(19) 0.0315(18) -0.0062(14) 0.0017(15) 0.0086(15)
C11 0.044(2) 0.0312(17) 0.0275(17) -0.0053(13) 0.0057(15) 0.0032(15)
C12 0.0345(18) 0.0310(17) 0.0304(18) 0.0026(14) -0.0017(14) 0.0086(14)
C13 0.0250(15) 0.0217(15) 0.0302(17) 0.0054(12) 0.0039(13) 0.0050(12)
C14 0.0328(17) 0.0223(15) 0.0286(17) 0.0026(12) 0.0007(14) 0.0022(13)
C15 0.0262(16) 0.0287(17) 0.0349(18) 0.0121(14) -0.0052(14) -0.0041(13)
C16 0.0233(16) 0.045(2) 0.0358(19) 0.0160(16) 0.0058(14) 0.0046(14)
C17 0.0345(17) 0.0360(18) 0.0268(16) 0.0120(14) 0.0073(14) 0.0172(14)
C18 0.0287(16) 0.0181(15) 0.0432(19) 0.0053(13) 0.0018(14) 0.0017(12)
C19 0.0268(16) 0.0272(16) 0.0413(19) 0.0014(14) 0.0063(14) 0.0032(13)
C20 0.0243(16) 0.0266(16) 0.0380(19) 0.0062(14) 0.0105(14) 0.0016(13)
C21 0.0383(19) 0.041(2) 0.0308(18) 0.0090(15) -0.0030(15) -0.0110(15)
C22 0.0194(15) 0.0266(16) 0.0327(18) 0.0002(13) 0.0049(13) 0.0025(12)
C23 0.045(2) 0.043(2) 0.039(2) 0.0083(16) 0.0082(16) 0.0194(16)
C24 0.0253(16) 0.0341(18) 0.043(2) 0.0028(15) -0.0005(15) 0.0075(14)
N1 0.0292(14) 0.0297(14) 0.0415(17) -0.0055(12) 0.0004(13) 0.0071(12)
N2 0.0230(13) 0.0359(15) 0.0437(17) -0.0051(13) 0.0002(12) 0.0057(12)
N3 0.0382(16) 0.0333(15) 0.0405(17) -0.0019(13) 0.0014(13) 0.0102(13)
N4 0.0330(15) 0.0325(15) 0.0438(17) 0.0008(13) 0.0046(13) 0.0072(12)
O1 0.0304(12) 0.0328(13) 0.0721(18) 0.0246(12) 0.0039(12) 0.0004(10)
O1W 0.0487(18) 0.070(2) 0.0463(19) -0.0011(16) 0.0107(15) -0.0075(15)
O2 0.0425(15) 0.0392(14) 0.0744(19) 0.0154(13) -0.0218(14) -0.0083(12)
O3 0.0232(11) 0.0274(11) 0.0364(12) 0.0069(9) -0.0046(9) -0.0045(9)
O4 0.0247(11) 0.0380(13) 0.0351(13) 0.0099(10) -0.0034(10) 0.0007(9)
O5 0.0659(17) 0.0566(16) 0.0349(14) 0.0137(12) 0.0131(12) 0.0349(13)
O6 0.0500(14) 0.0511(15) 0.0319(13) -0.0026(11) 0.0032(11) 0.0280(12)

loop_
_atom_type_symbol
_atom_type_description
_atom_type_scat_dispersion_real
_atom_type_scat_dispersion_imag
_atom_type_scat_source
C C 0.0033 0.0016 'International Tables Vol C Tables 4.2.6.8 and 6.1.1.4'
H H 0.0000 0.0000 'International Tables Vol C Tables 4.2.6.8 and 6.1.1.4'
N N 0.0061 0.0033 'International Tables Vol C Tables 4.2.6.8 and 6.1.1.4'
O O 0.0106 0.0060 'International Tables Vol C Tables 4.2.6.8 and 6.1.1.4'
Mn Mn 0.3368 0.7283 'International Tables Vol C Tables 4.2.6.8 and 6.1.1.4'

loop_
_geom_angle_atom_site_label_1
_geom_angle_atom_site_label_2
_geom_angle_atom_site_label_3
_geom_angle
_geom_angle_site_symmetry_1
_geom_angle_site_symmetry_3
O1 Mn1 O1 180.0 2_556 .
O1 Mn1 N1 91.06(9) 2_556 .
O1 Mn1 N1 88.94(9) . .
O1 Mn1 N1 88.94(9) 2_556 2_556
O1 Mn1 N1 91.06(9) . 2_556
N1 Mn1 N1 180.0 . 2_556
O1 Mn1 O3 88.36(7) 2_556 2_666
O1 Mn1 O3 91.64(7) . 2_666
N1 Mn1 O3 92.57(8) . 2_666
N1 Mn1 O3 87.43(8) 2_556 2_666
O1 Mn1 O3 91.64(7) 2_556 1_445
O1 Mn1 O3 88.36(7) . 1_445
N1 Mn1 O3 87.43(8) . 1_445
N1 Mn1 O3 92.57(8) 2_556 1_445
O3 Mn1 O3 180.0 2_666 1_445
O2 Mn2 N3 102.71(11) 1_665 1_654
O2 Mn2 O6 100.19(9) 1_665 1_565
N3 Mn2 O6 94.96(9) 1_654 1_565
O2 Mn2 O3 99.71(8) 1_665 .
N3 Mn2 O3 97.84(9) 1_654 .
O6 Mn2 O3 153.29(8) 1_565 .
O2 Mn2 O4 154.33(9) 1_665 .
N3 Mn2 O4 92.67(9) 1_654 .
O6 Mn2 O4 98.78(8) 1_565 .
O3 Mn2 O4 57.39(7) . .
O2 Mn2 O5 85.03(10) 1_665 1_565
N3 Mn2 O5 151.62(9) 1_654 1_565
O6 Mn2 O5 56.67(8) 1_565 1_565
O3 Mn2 O5 107.83(8) . 1_565
O4 Mn2 O5 91.13(8) . 1_565
O2 Mn2 C24 88.57(10) 1_665 1_565
N3 Mn2 C24 123.74(11) 1_654 1_565
O6 Mn2 C24 29.11(9) 1_565 1_565
O3 Mn2 C24 134.77(10) . 1_565
O4 Mn2 C24 99.92(9) . 1_565
O5 Mn2 C24 28.18(9) 1_565 1_565
O2 Mn2 C22 127.87(10) 1_665 .
N3 Mn2 C22 96.37(9) 1_654 .
O6 Mn2 C22 126.08(9) 1_565 .
O3 Mn2 C22 29.12(8) . .
O4 Mn2 C22 28.28(7) . .
O5 Mn2 C22 100.18(9) 1_565 .
C24 Mn2 C22 119.38(10) 1_565 .
C2 C1 C6 117.4(3) . .
C2 C1 C9 120.9(3) . .
C6 C1 C9 121.7(3) . .
C3 C2 C1 122.5(3) . .
C3 C2 H2A 118.7 . .
C1 C2 H2A 118.7 . .
C2 C3 C4 120.1(3) . .
C2 C3 H3A 119.9 . .
C4 C3 H3A 119.9 . .
C5 C4 C3 117.2(3) . .
C5 C4 C12 120.9(3) . .
C3 C4 C12 121.9(3) . .
C6 C5 C4 122.7(3) . .
C6 C5 H5A 118.6 . .
C4 C5 H5A 118.6 . .
C5 C6 C1 120.0(3) . .
C5 C6 H6A 120.0 . .
C1 C6 H6A 120.0 . .
C9 C7 N1 111.4(3) . .
C9 C7 H7A 124.3 . .
N1 C7 H7A 124.3 . .
N1 C8 N2 112.5(3) . .
N1 C8 H8A 123.8 . .
N2 C8 H8A 123.8 . .
C7 C9 N2 104.3(3) . .
C7 C9 C1 132.5(3) . .
N2 C9 C1 123.3(3) . .
C12 C10 N3 110.6(3) . .
C12 C10 H10A 124.7 . .
N3 C10 H10A 124.7 . .
N3 C11 N4 111.8(3) . .
N3 C11 H11A 124.1 . .
N4 C11 H11A 124.1 . .
C10 C12 N4 104.3(3) . .
C10 C12 C4 131.5(3) . .
N4 C12 C4 124.2(3) . .
C18 C13 C14 118.8(3) . .
C18 C13 C19 123.4(3) . .
C14 C13 C19 117.8(3) . .
C15 C14 C13 121.7(3) . .
C15 C14 H14A 119.1 . .
C13 C14 H14A 119.1 . .
C14 C15 C16 118.4(3) . .
C14 C15 C21 120.8(3) . .
C16 C15 C21 120.7(3) . .
C17 C16 C15 120.8(3) . .
C17 C16 H16A 119.6 . .
C15 C16 H16A 119.6 . .
C18 C17 C16 118.5(3) . .
C18 C17 C23 120.6(3) . .
C16 C17 C23 120.9(3) . .
C13 C18 C17 121.7(3) . .
C13 C18 H18A 119.2 . .
C17 C18 H18A 119.2 . .
C20 C19 C13 114.3(2) . .
C20 C19 H19A 108.7 . .
C13 C19 H19A 108.7 . .
C20 C19 H19B 108.7 . .
C13 C19 H19B 108.7 . .
H19A C19 H19B 107.6 . .
O1 C20 O2 124.7(3) . .
O1 C20 C19 117.9(3) . .
O2 C20 C19 117.4(3) . .
C15 C21 C22 116.4(3) . .
C15 C21 H21A 108.2 . .
C22 C21 H21A 108.2 . .
C15 C21 H21B 108.2 . .
C22 C21 H21B 108.2 . .
H21A C21 H21B 107.3 . .
O4 C22 O3 120.1(3) . .
O4 C22 C21 122.7(3) . .
O3 C22 C21 117.2(3) . .
O4 C22 Mn2 62.48(15) . .
O3 C22 Mn2 57.60(14) . .
C21 C22 Mn2 173.3(2) . .
C24 C23 C17 114.6(3) . .
C24 C23 H23A 108.6 . .
C17 C23 H23A 108.6 . .
C24 C23 H23B 108.6 . .
C17 C23 H23B 108.6 . .
H23A C23 H23B 107.6 . .
O5 C24 O6 120.3(3) . .
O5 C24 C23 123.2(3) . .
O6 C24 C23 116.6(3) . .
O5 C24 Mn2 65.41(17) . 1_545
O6 C24 Mn2 56.88(15) . 1_545
C23 C24 Mn2 163.4(2) . 1_545
C8 N1 C7 103.6(3) . .
C8 N1 Mn1 125.2(2) . .
C7 N1 Mn1 131.0(2) . .
C8 N2 C9 108.2(3) . .
C8 N2 H2B 125.9 . .
C9 N2 H2B 125.9 . .
C11 N3 C10 105.1(3) . .
C11 N3 Mn2 128.7(2) . 1_456
C10 N3 Mn2 125.6(2) . 1_456
C11 N4 C12 108.2(3) . .
C11 N4 H4A 125.9 . .
C12 N4 H4A 125.9 . .
C20 O1 Mn1 143.2(2) . .
H1WA O1W H1WB 119(4) . .
C20 O2 Mn2 128.9(2) . 1_445
C22 O3 Mn2 93.29(17) . .
C22 O3 Mn1 144.75(19) . 1_665
Mn2 O3 Mn1 119.32(8) . 1_665
C22 O4 Mn2 89.24(16) . .
C24 O5 Mn2 86.41(19) . 1_545
C24 O6 Mn2 94.01(19) . 1_545

loop_
_geom_bond_atom_site_label_1
_geom_bond_atom_site_label_2
_geom_bond_distance
_geom_bond_site_symmetry_2
Mn1 O1 2.128(2) 2_556
Mn1 O1 2.128(2) .
Mn1 N1 2.215(3) .
Mn1 N1 2.215(3) 2_556
Mn1 O3 2.2534(19) 2_666
Mn1 O3 2.2534(19) 1_445
Mn2 O2 2.065(2) 1_665
Mn2 N3 2.180(3) 1_654
Mn2 O6 2.180(2) 1_565
Mn2 O3 2.204(2) .
Mn2 O4 2.311(2) .
Mn2 O5 2.366(2) 1_565
Mn2 C24 2.597(3) 1_565
Mn2 C22 2.606(3) .
C1 C2 1.381(4) .
C1 C6 1.405(4) .
C1 C9 1.460(4) .
C2 C3 1.365(4) .
C2 H2A 0.9300 .
C3 C4 1.406(4) .
C3 H3A 0.9300 .
C4 C5 1.383(4) .
C4 C12 1.460(4) .
C5 C6 1.364(4) .
C5 H5A 0.9300 .
C6 H6A 0.9300 .
C7 C9 1.353(4) .
C7 N1 1.377(4) .
C7 H7A 0.9300 .
C8 N1 1.316(4) .
C8 N2 1.323(4) .
C8 H8A 0.9300 .
C9 N2 1.371(4) .
C10 C12 1.360(4) .
C10 N3 1.370(4) .
C10 H10A 0.9300 .
C11 N3 1.306(4) .
C11 N4 1.329(4) .
C11 H11A 0.9300 .
C12 N4 1.375(4) .
C13 C18 1.361(4) .
C13 C14 1.385(4) .
C13 C19 1.531(4) .
C14 C15 1.367(4) .
C14 H14A 0.9300 .
C15 C16 1.391(4) .
C15 C21 1.509(4) .
C16 C17 1.389(4) .
C16 H16A 0.9300 .
C17 C18 1.379(4) .
C17 C23 1.514(4) .
C18 H18A 0.9300 .
C19 C20 1.518(4) .
C19 H19A 0.9700 .
C19 H19B 0.9700 .
C20 O1 1.235(3) .
C20 O2 1.244(4) .
C21 C22 1.513(4) .
C21 H21A 0.9700 .
C21 H21B 0.9700 .
C22 O4 1.235(3) .
C22 O3 1.270(3) .
C23 C24 1.512(4) .
C23 H23A 0.9700 .
C23 H23B 0.9700 .
C24 O5 1.229(4) .
C24 O6 1.267(4) .
C24 Mn2 2.597(3) 1_545
N2 H2B 0.8600 .
N3 Mn2 2.180(3) 1_456
N4 H4A 0.8600 .
O1W H1WA 0.94(3) .
O1W H1WB 0.74(4) .
O2 Mn2 2.065(2) 1_445
O3 Mn1 2.2534(19) 1_665
O5 Mn2 2.366(2) 1_545
O6 Mn2 2.180(2) 1_545

loop_
_geom_torsion_atom_site_label_1
_geom_torsion_atom_site_label_2
_geom_torsion_atom_site_label_3
_geom_torsion_atom_site_label_4
_geom_torsion
_geom_torsion_site_symmetry_1
_geom_torsion_site_symmetry_4
C6 C1 C2 C3 -1.6(5) . .
C9 C1 C2 C3 178.2(3) . .
C1 C2 C3 C4 2.5(5) . .
C2 C3 C4 C5 -2.6(5) . .
C2 C3 C4 C12 179.4(3) . .
C3 C4 C5 C6 2.0(5) . .
C12 C4 C5 C6 -179.9(3) . .
C4 C5 C6 C1 -1.2(5) . .
C2 C1 C6 C5 0.9(4) . .
C9 C1 C6 C5 -178.9(3) . .
N1 C7 C9 N2 1.3(3) . .
N1 C7 C9 C1 179.5(3) . .
C2 C1 C9 C7 13.4(5) . .
C6 C1 C9 C7 -166.8(3) . .
C2 C1 C9 N2 -168.6(3) . .
C6 C1 C9 N2 11.1(4) . .
N3 C10 C12 N4 -0.4(3) . .
N3 C10 C12 C4 179.2(3) . .
C5 C4 C12 C10 -15.7(5) . .
C3 C4 C12 C10 162.3(3) . .
C5 C4 C12 N4 163.8(3) . .
C3 C4 C12 N4 -18.2(5) . .
C18 C13 C14 C15 0.7(4) . .
C19 C13 C14 C15 -178.7(3) . .
C13 C14 C15 C16 0.3(4) . .
C13 C14 C15 C21 -177.0(3) . .
C14 C15 C16 C17 -1.2(4) . .
C21 C15 C16 C17 176.1(3) . .
C15 C16 C17 C18 1.0(4) . .
C15 C16 C17 C23 -178.9(3) . .
C14 C13 C18 C17 -0.9(4) . .
C19 C13 C18 C17 178.5(3) . .
C16 C17 C18 C13 0.0(4) . .
C23 C17 C18 C13 180.0(3) . .
C18 C13 C19 C20 13.1(4) . .
C14 C13 C19 C20 -167.6(3) . .
C13 C19 C20 O1 66.8(4) . .
C13 C19 C20 O2 -113.1(3) . .
C14 C15 C21 C22 -116.6(3) . .
C16 C15 C21 C22 66.1(4) . .
C15 C21 C22 O4 22.4(5) . .
C15 C21 C22 O3 -161.0(3) . .
O2 Mn2 C22 O4 164.68(16) 1_665 .
N3 Mn2 C22 O4 -83.78(17) 1_654 .
O6 Mn2 C22 O4 17.1(2) 1_565 .
O3 Mn2 C22 O4 -178.5(3) . .
O5 Mn2 C22 O4 73.06(17) 1_565 .
C24 Mn2 C22 O4 51.0(2) 1_565 .
O2 Mn2 C22 O3 -16.9(2) 1_665 .
N3 Mn2 C22 O3 94.69(17) 1_654 .
O6 Mn2 C22 O3 -164.42(15) 1_565 .
O4 Mn2 C22 O3 178.5(3) . .
O5 Mn2 C22 O3 -108.47(17) 1_565 .
C24 Mn2 C22 O3 -130.55(17) 1_565 .
C18 C17 C23 C24 -87.0(4) . .
C16 C17 C23 C24 92.9(3) . .
C17 C23 C24 O5 5.8(5) . .
C17 C23 C24 O6 -173.7(3) . .
C17 C23 C24 Mn2 -111.0(8) . 1_545
N2 C8 N1 C7 1.1(4) . .
N2 C8 N1 Mn1 -174.9(2) . .
C9 C7 N1 C8 -1.5(4) . .
C9 C7 N1 Mn1 174.2(2) . .
O1 Mn1 N1 C8 -59.5(3) 2_556 .
O1 Mn1 N1 C8 120.5(3) . .
O3 Mn1 N1 C8 -147.9(3) 2_666 .
O3 Mn1 N1 C8 32.1(3) 1_445 .
O1 Mn1 N1 C7 125.6(3) 2_556 .
O1 Mn1 N1 C7 -54.4(3) . .
O3 Mn1 N1 C7 37.2(3) 2_666 .
O3 Mn1 N1 C7 -142.8(3) 1_445 .
N1 C8 N2 C9 -0.4(4) . .
C7 C9 N2 C8 -0.6(3) . .
C1 C9 N2 C8 -179.0(3) . .
N4 C11 N3 C10 -0.3(4) . .
N4 C11 N3 Mn2 171.2(2) . 1_456
C12 C10 N3 C11 0.4(4) . .
C12 C10 N3 Mn2 -171.4(2) . 1_456
N3 C11 N4 C12 0.0(4) . .
C10 C12 N4 C11 0.3(3) . .
C4 C12 N4 C11 -179.4(3) . .
O2 C20 O1 Mn1 -48.8(6) . .
C19 C20 O1 Mn1 131.3(3) . .
N1 Mn1 O1 C20 -52.1(4) . .
N1 Mn1 O1 C20 127.9(4) 2_556 .
O3 Mn1 O1 C20 -144.6(4) 2_666 .
O3 Mn1 O1 C20 35.4(4) 1_445 .
O1 C20 O2 Mn2 4.2(5) . 1_445
C19 C20 O2 Mn2 -175.9(2) . 1_445
O4 C22 O3 Mn2 1.6(3) . .
C21 C22 O3 Mn2 -175.1(2) . .
O4 C22 O3 Mn1 -157.0(2) . 1_665
C21 C22 O3 Mn1 26.3(5) . 1_665
Mn2 C22 O3 Mn1 -158.6(3) . 1_665
O2 Mn2 O3 C22 166.57(18) 1_665 .
N3 Mn2 O3 C22 -89.02(18) 1_654 .
O6 Mn2 O3 C22 28.9(3) 1_565 .
O4 Mn2 O3 C22 -0.86(16) . .
O5 Mn2 O3 C22 78.71(18) 1_565 .
C24 Mn2 O3 C22 68.9(2) 1_565 .
O2 Mn2 O3 Mn1 -27.41(13) 1_665 1_665
N3 Mn2 O3 Mn1 77.00(12) 1_654 1_665
O6 Mn2 O3 Mn1 -165.10(14) 1_565 1_665
O4 Mn2 O3 Mn1 165.15(14) . 1_665
O5 Mn2 O3 Mn1 -115.28(11) 1_565 1_665
C24 Mn2 O3 Mn1 -125.13(12) 1_565 1_665
C22 Mn2 O3 Mn1 166.0(2) . 1_665
O3 C22 O4 Mn2 -1.5(3) . .
C21 C22 O4 Mn2 175.0(3) . .
O2 Mn2 O4 C22 -28.8(3) 1_665 .
N3 Mn2 O4 C22 98.48(18) 1_654 .
O6 Mn2 O4 C22 -166.07(17) 1_565 .
O3 Mn2 O4 C22 0.89(16) . .
O5 Mn2 O4 C22 -109.65(17) 1_565 .
C24 Mn2 O4 C22 -136.58(18) 1_565 .
O6 C24 O5 Mn2 15.7(3) . 1_545
C23 C24 O5 Mn2 -163.7(3) . 1_545
O5 C24 O6 Mn2 -17.1(3) . 1_545
C23 C24 O6 Mn2 162.3(2) . 1_545
